data_7248019
loop_
_publ_author_name
'Medvedev, Alexander G.'
'Medved'ko, Aleksei V.'
'Vener, Mikhail V.'
'Churakov, Andrei V.'
'Prikhodchenko, Petr V.'
'Vatsadze, Sergey Z.'

_publ_section_title
;
 Dioxygen-halogen bonding exemplified by crystalline peroxosolvates of
 <i>N</i>,<i>N</i>'-bis(haloacetyl) bispidines.
;
_journal_issue 6
_journal_name_full 'Physical chemistry chemical physics : PCCP'
_journal_page_first 5195
_journal_page_last 5206
_journal_paper_doi 10.1039/d3cp05834d
_journal_volume 26
_journal_year 2024
_chemical_formula_moiety 'C13 H20 Br2 N2 O5, H2 O2'
_chemical_formula_sum 'C13 H22 Br2 N2 O7'
_chemical_formula_weight 478.14
_space_group_crystal_system monoclinic
_space_group_IT_number 15
_space_group_name_Hall '-C 2yc'
_space_group_name_H-M_alt 'C 1 2/c 1'
_atom_sites_solution_hydrogens mixed
_atom_sites_solution_primary direct
_atom_sites_solution_secondary difmap
_audit_creation_method SHELXL-2019/2
_audit_update_record
;
2023-08-17 deposited with the CCDC.	2024-01-10 downloaded from the CCDC.
;
_cell_angle_alpha 90
_cell_angle_beta 93.934(4)
_cell_angle_gamma 90
_cell_formula_units_Z 4
_cell_length_a 7.1669(7)
_cell_length_b 20.9465(16)
_cell_length_c 11.2346(10)
_cell_measurement_reflns_used 3564
_cell_measurement_temperature 100(2)
_cell_measurement_theta_max 29.655
_cell_measurement_theta_min 2.668
_cell_volume 1682.6(3)
_computing_cell_refinement 'SAINT (Bruker, 2018)'
_computing_data_collection '<i>APEX3</i> (Bruker, 2018)'
_computing_data_reduction 'SAINT (Bruker, 2018)'
_computing_structure_refinement 'SHELXL-2019/2 (Sheldrick, 2019)'
_computing_structure_solution 'SHELXT 2014/5 (Sheldrick, 2014)'
_diffrn_ambient_temperature 100(2)
_diffrn_measured_fraction_theta_full 0.999
_diffrn_measured_fraction_theta_max 0.999
_diffrn_measurement_device_type 'Bruker D8 Venture'
_diffrn_measurement_method \w
_diffrn_radiation_type MoK\a
_diffrn_radiation_wavelength 0.71073
_diffrn_reflns_av_R_equivalents 0.0640
_diffrn_reflns_av_unetI/netI 0.0604
_diffrn_reflns_Laue_measured_fraction_full 0.999
_diffrn_reflns_Laue_measured_fraction_max 0.999
_diffrn_reflns_limit_h_max 8
_diffrn_reflns_limit_h_min -8
_diffrn_reflns_limit_k_max 25
_diffrn_reflns_limit_k_min -22
_diffrn_reflns_limit_l_max 13
_diffrn_reflns_limit_l_min -12
_diffrn_reflns_number 6415
_diffrn_reflns_point_group_measured_fraction_full 0.999
_diffrn_reflns_point_group_measured_fraction_max 0.999
_diffrn_reflns_theta_full 25.242
_diffrn_reflns_theta_max 25.992
_diffrn_reflns_theta_min 1.944
_exptl_absorpt_coefficient_mu 4.857
_exptl_absorpt_correction_T_max 0.7461
_exptl_absorpt_correction_T_min 0.6327
_exptl_absorpt_correction_type multi-scan
_exptl_absorpt_process_details 'SADABS (Bruker, 2016)'
_exptl_crystal_colour colourless
_exptl_crystal_density_diffrn 1.888
_exptl_crystal_description prism
_exptl_crystal_F_000 960
_exptl_crystal_size_max 0.150
_exptl_crystal_size_mid 0.100
_exptl_crystal_size_min 0.050
_refine_diff_density_max 0.483
_refine_diff_density_min -0.488
_refine_diff_density_rms 0.112
_refine_ls_extinction_method none
_refine_ls_goodness_of_fit_ref 1.154
_refine_ls_hydrogen_treatment mixed
_refine_ls_matrix_type full
_refine_ls_number_parameters 127
_refine_ls_number_reflns 1657
_refine_ls_number_restraints 3
_refine_ls_restrained_S_all 1.153
_refine_ls_R_factor_all 0.0485
_refine_ls_R_factor_gt 0.0386
_refine_ls_shift/su_max 0.000
_refine_ls_shift/su_mean 0.000
_refine_ls_structure_factor_coef Fsqd
_refine_ls_weighting_details 'w=1/[\s^2^(Fo^2^)+5.1446P] where P=(Fo^2^+2Fc^2^)/3'
_refine_ls_weighting_scheme calc
_refine_ls_wR_factor_gt 0.0893
_refine_ls_wR_factor_ref 0.0922
_reflns_Friedel_coverage 0.000
_reflns_number_gt 1366
_reflns_number_total 1657
_reflns_threshold_expression 'I > 2\s(I)'
_cod_data_source_file d3cp05834d3.cif
_cod_data_source_block a
_cod_depositor_comments 'Adding full bibliography for 7248018--7248021.cif.'
_cod_original_sg_symbol_H-M 'C 2/c'
_cod_database_code 7248019
_shelx_shelxl_version_number 2019/2
_shelx_space_group_comment
;
The symmetry employed for this shelxl refinement is uniquely defined
by the following loop, which should always be used as a source of
symmetry information in preference to the above space-group names.
They are only intended as comments.
;
_shelx_estimated_absorpt_t_min 0.529
_shelx_estimated_absorpt_t_max 0.793

loop_
_space_group_symop_operation_xyz
'x, y, z'
'-x, y, -z+1/2'
'x+1/2, y+1/2, z'
'-x+1/2, y+1/2, -z+1/2'
'-x, -y, -z'
'x, -y, z-1/2'
'-x+1/2, -y+1/2, -z'
'x+1/2, -y+1/2, z-1/2'

loop_
_atom_site_label
_atom_site_type_symbol
_atom_site_fract_x
_atom_site_fract_y
_atom_site_fract_z
_atom_site_U_iso_or_equiv
_atom_site_adp_type
_atom_site_occupancy
_atom_site_site_symmetry_order
_atom_site_calc_flag
_atom_site_refinement_flags_posn
_atom_site_refinement_flags_adp
_atom_site_refinement_flags_occupancy
_atom_site_disorder_assembly
_atom_site_disorder_group
Br1 Br 0.47275(6) 0.17161(2) 0.43439(4) 0.02446(16) Uani 1 1 d . . . . .
O1 O 0.2400(4) 0.26910(14) 0.2982(3) 0.0234(7) Uani 1 1 d . . . . .
N1 N 0.3900(5) 0.36105(17) 0.3476(3) 0.0164(8) Uani 1 1 d . . . . .
C1 C 0.5073(6) 0.2626(2) 0.4402(4) 0.0189(9) Uani 1 1 d . . . . .
H11 H 0.494651 0.277718 0.522799 0.023 Uiso 1 1 calc R U . . .
H12 H 0.635363 0.273006 0.418482 0.023 Uiso 1 1 calc R U . . .
C2 C 0.3669(6) 0.2974(2) 0.3565(4) 0.0157(9) Uani 1 1 d . . . . .
C3 C 0.5422(6) 0.3979(2) 0.4082(4) 0.0170(9) Uani 1 1 d . . . . .
H31 H 0.632638 0.368261 0.449554 0.020 Uiso 1 1 calc R U . . .
H32 H 0.490675 0.425765 0.469066 0.020 Uiso 1 1 calc R U . . .
C4 C 0.2577(6) 0.3982(2) 0.2709(4) 0.0187(9) Uani 1 1 d . . . . .
H41 H 0.184323 0.426211 0.321155 0.022 Uiso 1 1 calc R U . . .
H42 H 0.169506 0.368773 0.227065 0.022 Uiso 1 1 calc R U . . .
C5 C 0.3552(6) 0.43943(19) 0.1808(4) 0.0157(9) Uani 1 1 d . . . . .
C6 C 0.2040(6) 0.4771(2) 0.1065(4) 0.0239(10) Uani 1 1 d . . . . .
H61 H 0.123791 0.447311 0.059111 0.036 Uiso 1 1 calc R U . . .
H62 H 0.263822 0.506555 0.053085 0.036 Uiso 1 1 calc R U . . .
H63 H 0.127989 0.501359 0.159940 0.036 Uiso 1 1 calc R U . . .
C7 C 0.500000 0.4825(3) 0.250000 0.0214(14) Uani 1 2 d S T P . .
O2 O 0.4221(5) 0.52098(17) 0.3371(3) 0.0319(9) Uani 1 1 d D . . . .
H2 H 0.46(2) 0.558(3) 0.320(12) 0.09(6) Uiso 0.5 1 d D . P . .
O3 O 0.2394(8) 0.5542(3) 0.3005(6) 0.0226(14) Uani 0.5 1 d D . P . .
H3 H 0.288(14) 0.589(3) 0.279(10) 0.04(3) Uiso 0.5 1 d D . P . .
O4 O 0.4208(5) 0.66168(16) 0.2862(3) 0.0308(8) Uani 1 1 d D . . . .
H4 H 0.354(7) 0.690(2) 0.251(4) 0.046(18) Uiso 1 1 d D . . . .

loop_
_atom_site_aniso_label
_atom_site_aniso_U_11
_atom_site_aniso_U_22
_atom_site_aniso_U_33
_atom_site_aniso_U_23
_atom_site_aniso_U_13
_atom_site_aniso_U_12
Br1 0.0279(3) 0.0164(2) 0.0292(3) 0.0046(2) 0.00285(18) 0.00214(19)
O1 0.0213(17) 0.0222(17) 0.0259(17) 0.0019(14) -0.0033(14) -0.0062(13)
N1 0.0110(17) 0.0207(19) 0.0176(19) 0.0060(15) 0.0003(15) -0.0009(14)
C1 0.018(2) 0.015(2) 0.024(2) -0.0007(18) -0.0016(19) -0.0011(17)
C2 0.014(2) 0.019(2) 0.015(2) 0.0018(17) 0.0064(18) 0.0030(17)
C3 0.014(2) 0.017(2) 0.020(2) 0.0051(18) 0.0016(17) -0.0004(17)
C4 0.014(2) 0.023(2) 0.019(2) 0.0071(18) 0.0030(18) 0.0085(17)
C5 0.017(2) 0.013(2) 0.018(2) -0.0019(17) 0.0048(18) 0.0019(17)
C6 0.026(2) 0.022(2) 0.024(2) 0.013(2) 0.007(2) 0.012(2)
C7 0.034(4) 0.009(3) 0.021(3) 0.000 0.009(3) 0.000
O2 0.045(2) 0.027(2) 0.0225(18) -0.0051(15) -0.0054(16) 0.0219(18)
O3 0.016(3) 0.015(3) 0.037(4) -0.001(3) 0.004(3) 0.001(3)
O4 0.0274(18) 0.030(2) 0.036(2) 0.0137(16) 0.0104(16) 0.0072(16)

loop_
_atom_type_symbol
_atom_type_description
_atom_type_scat_dispersion_real
_atom_type_scat_dispersion_imag
_atom_type_scat_source
C C 0.0033 0.0016 'International Tables Vol C Tables 4.2.6.8 and 6.1.1.4'
H H 0.0000 0.0000 'International Tables Vol C Tables 4.2.6.8 and 6.1.1.4'
Br Br -0.2901 2.4595 'International Tables Vol C Tables 4.2.6.8 and 6.1.1.4'
N N 0.0061 0.0033 'International Tables Vol C Tables 4.2.6.8 and 6.1.1.4'
O O 0.0106 0.0060 'International Tables Vol C Tables 4.2.6.8 and 6.1.1.4'

loop_
_geom_angle_atom_site_label_1
_geom_angle_atom_site_label_2
_geom_angle_atom_site_label_3
_geom_angle
_geom_angle_site_symmetry_1
_geom_angle_site_symmetry_3
_geom_angle_publ_flag
C2 N1 C4 119.5(4) . . ?
C2 N1 C3 125.3(4) . . ?
C4 N1 C3 115.2(3) . . ?
C2 C1 Br1 112.1(3) . . ?
C2 C1 H11 109.2 . . ?
Br1 C1 H11 109.2 . . ?
C2 C1 H12 109.2 . . ?
Br1 C1 H12 109.2 . . ?
H11 C1 H12 107.9 . . ?
O1 C2 N1 121.7(4) . . ?
O1 C2 C1 122.2(4) . . ?
N1 C2 C1 116.2(4) . . ?
N1 C3 C5 111.6(3) . 2_655 ?
N1 C3 H31 109.3 . . ?
C5 C3 H31 109.3 2_655 . ?
N1 C3 H32 109.3 . . ?
C5 C3 H32 109.3 2_655 . ?
H31 C3 H32 108.0 . . ?
N1 C4 C5 112.5(3) . . ?
N1 C4 H41 109.1 . . ?
C5 C4 H41 109.1 . . ?
N1 C4 H42 109.1 . . ?
C5 C4 H42 109.1 . . ?
H41 C4 H42 107.8 . . ?
C4 C5 C6 108.1(3) . . ?
C4 C5 C7 108.5(3) . . ?
C6 C5 C7 113.5(4) . . ?
C4 C5 C3 111.6(3) . 2_655 ?
C6 C5 C3 106.6(3) . 2_655 ?
C7 C5 C3 108.7(3) . 2_655 ?
C5 C6 H61 109.5 . . ?
C5 C6 H62 109.5 . . ?
H61 C6 H62 109.5 . . ?
C5 C6 H63 109.5 . . ?
H61 C6 H63 109.5 . . ?
H62 C6 H63 109.5 . . ?
O2 C7 O2 110.3(5) . 2_655 ?
O2 C7 C5 105.6(2) . 2_655 ?
O2 C7 C5 113.5(2) 2_655 2_655 ?
O2 C7 C5 113.5(2) . . ?
O2 C7 C5 105.6(2) 2_655 . ?
C5 C7 C5 108.6(5) 2_655 . ?
C7 O2 O3 116.7(3) . . ?
C7 O2 H2 102(9) . . ?
O3 O2 H2 79(10) . . ?
O2 O3 H3 96(8) . . ?
O4 O4 H4 100(4) 2_655 . ?

loop_
_geom_bond_atom_site_label_1
_geom_bond_atom_site_label_2
_geom_bond_distance
_geom_bond_site_symmetry_2
_geom_bond_publ_flag
Br1 C1 1.923(4) . ?
O1 C2 1.235(5) . ?
N1 C2 1.349(5) . ?
N1 C4 1.462(5) . ?
N1 C3 1.465(5) . ?
C1 C2 1.516(6) . ?
C1 H11 0.9900 . ?
C1 H12 0.9900 . ?
C3 C5 1.549(5) 2_655 ?
C3 H31 0.9900 . ?
C3 H32 0.9900 . ?
C4 C5 1.534(5) . ?
C4 H41 0.9900 . ?
C4 H42 0.9900 . ?
C5 C6 1.540(6) . ?
C5 C7 1.543(5) . ?
C6 H61 0.9800 . ?
C6 H62 0.9800 . ?
C6 H63 0.9800 . ?
C7 O2 1.413(5) . ?
C7 O2 1.413(5) 2_655 ?
O2 O3 1.514(7) . ?
O2 H2 0.850(10) . ?
O3 H3 0.848(10) . ?
O4 O4 1.441(6) 2_655 ?
O4 H4 0.848(10) . ?

loop_
_geom_hbond_atom_site_label_D
_geom_hbond_atom_site_label_H
_geom_hbond_atom_site_label_A
_geom_hbond_distance_DH
_geom_hbond_distance_HA
_geom_hbond_distance_DA
_geom_hbond_angle_DHA
_geom_hbond_site_symmetry_A
_geom_hbond_publ_flag
O4 H4 O1 0.848(10) 1.85(2) 2.672(4) 162(6) 4 yes
O2 H2 O4 0.850(10) 2.22(7) 3.002(5) 152(14) . yes
O3 H3 O4 0.848(10) 1.80(4) 2.610(7) 160(11) . yes

loop_
_geom_torsion_atom_site_label_1
_geom_torsion_atom_site_label_2
_geom_torsion_atom_site_label_3
_geom_torsion_atom_site_label_4
_geom_torsion
_geom_torsion_site_symmetry_1
_geom_torsion_site_symmetry_2
_geom_torsion_site_symmetry_3
_geom_torsion_site_symmetry_4
_geom_torsion_publ_flag
C4 N1 C2 O1 2.5(6) . . . . ?
C3 N1 C2 O1 -176.4(4) . . . . ?
C4 N1 C2 C1 -178.6(3) . . . . ?
C3 N1 C2 C1 2.5(6) . . . . ?
Br1 C1 C2 O1 4.0(5) . . . . ?
Br1 C1 C2 N1 -174.9(3) . . . . ?
C2 N1 C3 C5 127.0(4) . . . 2_655 ?
C4 N1 C3 C5 -51.9(5) . . . 2_655 ?
C2 N1 C4 C5 -126.7(4) . . . . ?
C3 N1 C4 C5 52.3(5) . . . . ?
N1 C4 C5 C6 -179.1(4) . . . . ?
N1 C4 C5 C7 -55.7(5) . . . . ?
N1 C4 C5 C3 64.0(5) . . . 2_655 ?
C4 C5 C7 O2 -56.4(5) . . . . ?
C6 C5 C7 O2 63.7(4) . . . . ?
C3 C5 C7 O2 -177.9(3) 2_655 . . . ?
C4 C5 C7 O2 -177.4(3) . . . 2_655 ?
C6 C5 C7 O2 -57.2(4) . . . 2_655 ?
C3 C5 C7 O2 61.2(4) 2_655 . . 2_655 ?
C4 C5 C7 C5 60.7(3) . . . 2_655 ?
C6 C5 C7 C5 -179.2(4) . . . 2_655 ?
C3 C5 C7 C5 -60.8(3) 2_655 . . 2_655 ?
O2 C7 O2 O3 73.9(4) 2_655 . . . ?
C5 C7 O2 O3 -163.1(4) 2_655 . . . ?
C5 C7 O2 O3 -44.3(6) . . . . ?
